data_9010992
loop_
_publ_author_name
'Spedding, F. H.'
'Daane, A. H.'
'Herrmann, K. W.'

_publ_section_title
;
 The crystal structures and lattice parameters of high-purity scandium,
 yttrium and the rare earth metals
 Locality: synthetic
 Note: sample 99.9% pure
;
_journal_name_full 'Acta Crystallographica'
_journal_page_first 559
_journal_page_last 563
_journal_paper_doi 10.1107/S0365110X5600156X
_journal_volume 9
_journal_year 1956
_chemical_formula_sum Tb
_chemical_name_common Terbium
_space_group_IT_number 194
_symmetry_space_group_name_Hall '-P 6c 2c'
_symmetry_space_group_name_H-M 'P 63/m m c'
_cell_angle_alpha 90
_cell_angle_beta 90
_cell_angle_gamma 120
_cell_length_a 3.6010
_cell_length_b 3.6010
_cell_length_c 5.6936
_cell_formula_units_Z 2
_cell_volume 63.939
_exptl_crystal_density_diffrn 8.255
_cod_database_code 9010992

loop_
_symmetry_equiv_pos_as_xyz
x,y,z
-x,-x+y,1/2+z
x,x-y,1/2-z
-x+y,-x,1/2-z
x-y,x,1/2+z
-y,-x,z
y,x,-z
y,-x+y,-z
-y,x-y,z
x-y,-y,1/2+z
-x+y,y,1/2-z
x,y,1/2-z
-x,-y,1/2+z
x,x-y,z
-x,-x+y,-z
x-y,x,-z
-x+y,-x,z
y,x,1/2+z
-y,-x,1/2-z
-y,x-y,1/2-z
y,-x+y,1/2+z
-x+y,y,z
x-y,-y,-z
-x,-y,-z

loop_
_atom_site_label
_atom_site_fract_x
_atom_site_fract_y
_atom_site_fract_z
Tb 0.33333 0.66667 0.25000

loop_
_cod_related_entry_id
_cod_related_entry_database
_cod_related_entry_code
1 ChemSpider 22397
2 AMCSD 0009174
3 AMCSD 0011194

_database_code_amcsd 0009174

loop_
_citation_author_citation_id
_citation_author_name
2 'Wyckoff, R. W. G.'

loop_
_citation_id
_citation_coordinate_linkage
_citation_title
_citation_country
_citation_page_first
_citation_page_last
_citation_year
_citation_journal_abbrev
_citation_journal_volume
_citation_journal_issue
_citation_journal_id_ASTM
_citation_journal_id_ISSN
_citation_book_title
_citation_book_publisher
_citation_book_publisher_city
_citation_book_id_ISBN
_citation_special_details
2 yes
;Crystal Structures
;
US 7 83 1963 'Crystal Structures' 1 . . . . 'Interscience Publishers' 'New York, London, Sydney' .
;The Wyckoff, R. W. G. book contains republication of the atomic coordinates
of this structure.
;
